data_4030958
loop_
_publ_author_name
'Deka, Manash J.'
'Indukuri, Kiran'
'Sultana, Sabera'
'Borah, Madhurjya'
'Saikia, Anil K.'

_publ_section_title
;
 Synthesis of Five-, Six-, and Seven-Membered 1,3- and 1,4-Heterocyclic
 Compounds via Intramolecular Hydroalkoxylation/Hydrothioalkoxylation of
 Alkenols/Thioalkenols.
;
_journal_issue 9
_journal_name_full 'The Journal of organic chemistry'
_journal_page_first 4349
_journal_page_last 4359
_journal_paper_doi 10.1021/acs.joc.5b00049
_journal_volume 80
_journal_year 2015
_chemical_formula_sum 'C25 H27 N O3 S'
_chemical_formula_weight 421.54
_chemical_name_systematic
; 
 ? 
;
_space_group_IT_number 4
_symmetry_cell_setting monoclinic
_symmetry_space_group_name_Hall 'P 2yb'
_symmetry_space_group_name_H-M 'P 1 21 1'
_atom_sites_solution_hydrogens geom
_atom_sites_solution_primary direct
_atom_sites_solution_secondary difmap
_audit_creation_method SHELXL-97
_cell_angle_alpha 90.00
_cell_angle_beta 91.936(4)
_cell_angle_gamma 90.00
_cell_formula_units_Z 2
_cell_length_a 7.2875(3)
_cell_length_b 10.6142(4)
_cell_length_c 14.7414(6)
_cell_measurement_temperature 293(2)
_cell_volume 1139.61(8)
_computing_structure_refinement 'SHELXL-97 (Sheldrick, 1997)'
_computing_structure_solution 'SHELXS-97 (Sheldrick, 1990)'
_diffrn_ambient_temperature 293(2)
_diffrn_measured_fraction_theta_full 0.997
_diffrn_measured_fraction_theta_max 0.997
_diffrn_radiation_monochromator graphite
_diffrn_radiation_source 'fine-focus sealed tube'
_diffrn_radiation_type MoK\a
_diffrn_radiation_wavelength 0.71073
_diffrn_reflns_av_R_equivalents 0.0165
_diffrn_reflns_av_sigmaI/netI 0.0341
_diffrn_reflns_limit_h_max 5
_diffrn_reflns_limit_h_min -8
_diffrn_reflns_limit_k_max 12
_diffrn_reflns_limit_k_min -11
_diffrn_reflns_limit_l_max 17
_diffrn_reflns_limit_l_min -17
_diffrn_reflns_number 4159
_diffrn_reflns_theta_full 24.99
_diffrn_reflns_theta_max 24.99
_diffrn_reflns_theta_min 3.37
_exptl_absorpt_coefficient_mu 0.167
_exptl_absorpt_correction_T_max 1.00000
_exptl_absorpt_correction_T_min 0.69902
_exptl_absorpt_correction_type multi-scan
_exptl_crystal_colour colorless
_exptl_crystal_density_diffrn 1.228
_exptl_crystal_density_method 'not measured'
_exptl_crystal_description block
_exptl_crystal_F_000 448
_exptl_crystal_size_max 0.4
_exptl_crystal_size_mid 0.3
_exptl_crystal_size_min 0.2
_refine_diff_density_max 0.126
_refine_diff_density_min -0.149
_refine_diff_density_rms 0.029
_refine_ls_abs_structure_details 'Flack H D (1983), Acta Cryst. A39, 876-881'
_refine_ls_abs_structure_Flack 0.13(8)
_refine_ls_extinction_method none
_refine_ls_goodness_of_fit_ref 1.004
_refine_ls_hydrogen_treatment mixed
_refine_ls_matrix_type full
_refine_ls_number_parameters 273
_refine_ls_number_reflns 3224
_refine_ls_number_restraints 1
_refine_ls_restrained_S_all 1.003
_refine_ls_R_factor_all 0.0463
_refine_ls_R_factor_gt 0.0386
_refine_ls_shift/su_max 0.024
_refine_ls_shift/su_mean 0.001
_refine_ls_structure_factor_coef Fsqd
_refine_ls_weighting_details 'calc w=1/[\s^2^(Fo^2^)+(0.0230P)^2^+0.3228P] where P=(Fo^2^+2Fc^2^)/3'
_refine_ls_weighting_scheme calc
_refine_ls_wR_factor_gt 0.0807
_refine_ls_wR_factor_ref 0.0851
_reflns_number_gt 2828
_reflns_number_total 3224
_reflns_threshold_expression >2sigma(I)
_cod_data_source_file jo5b00049_si_002.cif
_cod_data_source_block aks_md_1
_cod_depositor_comments 'Adding full bibliography for 4030958.cif.'
_cod_original_cell_volume 1139.60(8)
_cod_original_sg_symbol_H-M P21
_cod_database_code 4030958

loop_
_symmetry_equiv_pos_as_xyz
'x, y, z'
'-x, y+1/2, -z'

loop_
_atom_site_label
_atom_site_type_symbol
_atom_site_fract_x
_atom_site_fract_y
_atom_site_fract_z
_atom_site_U_iso_or_equiv
_atom_site_adp_type
_atom_site_occupancy
_atom_site_symmetry_multiplicity
_atom_site_calc_flag
_atom_site_refinement_flags
S1 S -0.07394(11) 0.71889(7) 0.40590(5) 0.0610(2) Uani 1 1 d .
O1 O -0.1302(3) 0.8458(2) 0.38651(15) 0.0811(7) Uani 1 1 d .
O2 O -0.1961(3) 0.6335(2) 0.44875(14) 0.0753(6) Uani 1 1 d .
O3 O -0.0136(3) 0.55657(18) 0.13720(12) 0.0625(6) Uani 1 1 d .
N1 N -0.0242(4) 0.6549(2) 0.31038(15) 0.0565(6) Uani 1 1 d .
C6 C -0.0408(4) 0.3445(3) 0.18553(18) 0.0519(7) Uani 1 1 d .
C19 C 0.1293(4) 0.7272(3) 0.47365(16) 0.0551(7) Uani 1 1 d .
C20 C 0.1974(5) 0.6187(3) 0.51541(19) 0.0632(8) Uani 1 1 d .
H20 H 0.1348 0.5429 0.5083 0.076 Uiso 1 1 calc R
C10 C 0.0704(4) 0.7261(3) 0.23996(17) 0.0567(7) Uani 1 1 d .
H10 H 0.0518 0.8164 0.2503 0.068 Uiso 1 1 calc R
C22 C 0.4533(5) 0.7348(4) 0.5795(2) 0.0723(9) Uani 1 1 d .
C11 C -0.0274(5) 0.6896(3) 0.1519(2) 0.0674(9) Uani 1 1 d .
H11A H -0.1557 0.7135 0.1538 0.081 Uiso 1 1 calc R
H11B H 0.0266 0.7343 0.1020 0.081 Uiso 1 1 calc R
C9 C -0.0131(4) 0.5179(2) 0.29969(17) 0.0531(7) Uani 1 1 d .
H9A H -0.0798 0.4768 0.3472 0.064 Uiso 1 1 calc R
H9B H 0.1141 0.4911 0.3048 0.064 Uiso 1 1 calc R
C5 C -0.0793(5) 0.2497(3) 0.2464(2) 0.0697(9) Uani 1 1 d .
H5 H -0.1394 0.2698 0.2991 0.084 Uiso 1 1 calc R
C24 C 0.2248(5) 0.8391(3) 0.4845(2) 0.0653(9) Uani 1 1 d .
H24 H 0.1811 0.9122 0.4566 0.078 Uiso 1 1 calc R
C21 C 0.3588(5) 0.6238(3) 0.5677(2) 0.0705(9) Uani 1 1 d .
H21 H 0.4038 0.5507 0.5952 0.085 Uiso 1 1 calc R
C1 C 0.0492(5) 0.3120(3) 0.1091(2) 0.0778(11) Uani 1 1 d .
H1 H 0.0784 0.3739 0.0674 0.093 Uiso 1 1 calc R
C13 C 0.3825(4) 0.7851(3) 0.1809(2) 0.0600(8) Uani 1 1 d .
C4 C -0.0311(5) 0.1266(3) 0.2310(2) 0.0773(10) Uani 1 1 d .
H4 H -0.0593 0.0645 0.2728 0.093 Uiso 1 1 calc R
C7 C -0.0960(4) 0.4800(3) 0.20610(18) 0.0550(7) Uani 1 1 d .
C3 C 0.0593(6) 0.0953(3) 0.1535(2) 0.0826(11) Uani 1 1 d .
H3 H 0.0935 0.0124 0.1427 0.099 Uiso 1 1 calc R
C12 C 0.2784(4) 0.6991(3) 0.24121(19) 0.0665(9) Uani 1 1 d .
H12A H 0.3273 0.7075 0.3029 0.080 Uiso 1 1 calc R
H12B H 0.2977 0.6127 0.2223 0.080 Uiso 1 1 calc R
C23 C 0.3840(5) 0.8416(3) 0.5365(2) 0.0746(10) Uani 1 1 d .
H23 H 0.4475 0.9173 0.5432 0.090 Uiso 1 1 calc R
C8 C -0.3046(5) 0.4954(3) 0.2029(2) 0.0799(10) Uani 1 1 d .
H8A H -0.3361 0.5760 0.2274 0.120 Uiso 1 1 calc R
H8B H -0.3588 0.4299 0.2380 0.120 Uiso 1 1 calc R
H8C H -0.3500 0.4899 0.1411 0.120 Uiso 1 1 calc R
C2 C 0.0974(6) 0.1875(4) 0.0931(2) 0.0911(13) Uani 1 1 d .
H2 H 0.1568 0.1670 0.0403 0.109 Uiso 1 1 calc R
C25 C 0.6275(5) 0.7379(5) 0.6381(2) 0.1048(14) Uani 1 1 d .
H25A H 0.5997 0.7168 0.6995 0.157 Uiso 1 1 calc R
H25B H 0.6800 0.8208 0.6365 0.157 Uiso 1 1 calc R
H25C H 0.7136 0.6779 0.6156 0.157 Uiso 1 1 calc R
C18 C 0.4036(5) 0.7575(4) 0.0914(2) 0.0907(12) Uani 1 1 d .
H18 H 0.3521 0.6841 0.0674 0.109 Uiso 1 1 calc R
C14 C 0.4592(6) 0.8936(4) 0.2140(4) 0.1067(14) Uani 1 1 d .
H14 H 0.4476 0.9148 0.2747 0.128 Uiso 1 1 calc R
C16 C 0.5754(9) 0.9465(8) 0.0712(7) 0.178(5) Uani 1 1 d .
H16 H 0.6399 1.0013 0.0348 0.213 Uiso 1 1 calc R
C17 C 0.4996(8) 0.8361(7) 0.0360(4) 0.139(2) Uani 1 1 d .
H17 H 0.5137 0.8155 -0.0247 0.166 Uiso 1 1 calc R
C15 C 0.5534(8) 0.9714(6) 0.1577(7) 0.165(3) Uani 1 1 d .
H15 H 0.6041 1.0451 0.1817 0.199 Uiso 1 1 calc R

loop_
_atom_site_aniso_label
_atom_site_aniso_U_11
_atom_site_aniso_U_22
_atom_site_aniso_U_33
_atom_site_aniso_U_23
_atom_site_aniso_U_13
_atom_site_aniso_U_12
S1 0.0711(5) 0.0478(4) 0.0647(4) -0.0091(4) 0.0076(3) 0.0092(4)
O1 0.0978(18) 0.0555(13) 0.0896(16) -0.0078(12) -0.0006(13) 0.0280(14)
O2 0.0761(15) 0.0710(14) 0.0804(14) -0.0154(12) 0.0259(12) -0.0058(13)
O3 0.0851(16) 0.0545(12) 0.0475(10) 0.0051(9) -0.0034(10) 0.0042(11)
N1 0.0729(17) 0.0423(13) 0.0543(13) 0.0004(10) 0.0042(11) 0.0069(13)
C6 0.0552(18) 0.0520(16) 0.0479(15) -0.0038(13) -0.0057(13) 0.0051(15)
C19 0.0746(19) 0.0436(14) 0.0478(14) -0.0036(14) 0.0129(12) 0.0013(18)
C20 0.090(3) 0.0451(17) 0.0551(16) -0.0024(13) 0.0051(16) -0.0024(17)
C10 0.0650(18) 0.0446(15) 0.0602(16) 0.0063(15) -0.0006(13) 0.0067(18)
C22 0.078(2) 0.086(2) 0.0533(17) -0.0106(19) 0.0109(16) -0.002(2)
C11 0.075(2) 0.059(2) 0.0671(18) 0.0147(14) -0.0052(15) 0.0094(17)
C9 0.068(2) 0.0432(15) 0.0475(14) -0.0004(12) 0.0014(13) 0.0092(15)
C5 0.089(2) 0.054(2) 0.0677(19) -0.0062(14) 0.0155(17) -0.0027(18)
C24 0.085(2) 0.0467(18) 0.0645(19) 0.0023(15) 0.0065(18) -0.0008(18)
C21 0.095(3) 0.063(2) 0.0535(17) -0.0007(15) 0.0033(18) 0.008(2)
C1 0.109(3) 0.073(2) 0.0519(18) 0.0055(16) 0.010(2) 0.018(2)
C13 0.0567(19) 0.0558(18) 0.0673(19) 0.0041(15) -0.0003(15) 0.0079(16)
C4 0.099(3) 0.0527(19) 0.081(2) -0.0016(17) 0.008(2) -0.003(2)
C7 0.0604(19) 0.0530(17) 0.0513(15) -0.0002(13) -0.0016(14) 0.0076(15)
C3 0.102(3) 0.064(2) 0.082(2) -0.0151(19) -0.006(2) 0.019(2)
C12 0.070(2) 0.067(2) 0.0620(17) 0.0106(16) -0.0046(14) 0.0091(18)
C23 0.086(3) 0.069(2) 0.069(2) -0.0079(18) 0.0121(19) -0.025(2)
C8 0.068(2) 0.072(2) 0.099(2) -0.0032(19) -0.0105(19) 0.009(2)
C2 0.128(3) 0.085(3) 0.061(2) -0.0116(19) 0.015(2) 0.039(2)
C25 0.091(3) 0.141(4) 0.081(2) -0.027(3) -0.008(2) -0.007(3)
C18 0.098(3) 0.100(3) 0.074(2) 0.012(2) 0.013(2) 0.005(2)
C14 0.081(3) 0.088(3) 0.150(4) -0.023(3) -0.005(3) -0.015(3)
C16 0.088(4) 0.171(7) 0.276(11) 0.150(8) 0.044(5) 0.025(4)
C17 0.116(4) 0.194(6) 0.108(4) 0.072(4) 0.032(3) 0.026(5)
C15 0.097(4) 0.088(4) 0.313(10) 0.024(6) 0.025(6) -0.033(3)

loop_
_atom_type_symbol
_atom_type_description
_atom_type_scat_dispersion_real
_atom_type_scat_dispersion_imag
_atom_type_scat_source
C C 0.0033 0.0016 'International Tables Vol C Tables 4.2.6.8 and 6.1.1.4'
H H 0.0000 0.0000 'International Tables Vol C Tables 4.2.6.8 and 6.1.1.4'
N N 0.0061 0.0033 'International Tables Vol C Tables 4.2.6.8 and 6.1.1.4'
O O 0.0106 0.0060 'International Tables Vol C Tables 4.2.6.8 and 6.1.1.4'
S S 0.1246 0.1234 'International Tables Vol C Tables 4.2.6.8 and 6.1.1.4'

loop_
_geom_angle_atom_site_label_1
_geom_angle_atom_site_label_2
_geom_angle_atom_site_label_3
_geom_angle
O2 S1 O1 120.31(15)
O2 S1 N1 106.22(13)
O1 S1 N1 107.00(13)
O2 S1 C19 107.76(14)
O1 S1 C19 107.19(15)
N1 S1 C19 107.82(13)
C11 O3 C7 114.5(2)
C9 N1 C10 113.9(2)
C9 N1 S1 121.74(18)
C10 N1 S1 121.46(19)
C1 C6 C5 117.7(3)
C1 C6 C7 122.6(3)
C5 C6 C7 119.8(2)
C24 C19 C20 119.3(3)
C24 C19 S1 121.3(2)
C20 C19 S1 119.4(2)
C21 C20 C19 119.9(3)
N1 C10 C11 104.8(2)
N1 C10 C12 112.3(2)
C11 C10 C12 113.4(2)
C21 C22 C23 118.1(3)
C21 C22 C25 120.0(4)
C23 C22 C25 122.0(4)
O3 C11 C10 110.5(2)
N1 C9 C7 109.5(2)
C4 C5 C6 121.8(3)
C23 C24 C19 119.7(3)
C22 C21 C20 121.1(3)
C6 C1 C2 120.7(3)
C14 C13 C18 117.9(4)
C14 C13 C12 120.8(3)
C18 C13 C12 121.3(3)
C5 C4 C3 119.9(3)
O3 C7 C6 105.7(2)
O3 C7 C8 110.7(2)
C6 C7 C8 111.3(3)
O3 C7 C9 108.8(2)
C6 C7 C9 109.0(2)
C8 C7 C9 111.1(3)
C2 C3 C4 118.9(3)
C13 C12 C10 113.4(2)
C24 C23 C22 121.9(3)
C3 C2 C1 121.0(3)
C13 C18 C17 121.3(5)
C13 C14 C15 120.0(5)
C15 C16 C17 118.1(6)
C18 C17 C16 119.6(6)
C16 C15 C14 123.0(7)

loop_
_geom_bond_atom_site_label_1
_geom_bond_atom_site_label_2
_geom_bond_distance
S1 O2 1.432(2)
S1 O1 1.434(2)
S1 N1 1.616(2)
S1 C19 1.760(3)
O3 C11 1.433(3)
O3 C7 1.447(3)
N1 C9 1.465(3)
N1 C10 1.474(4)
C6 C1 1.366(4)
C6 C5 1.384(4)
C6 C7 1.527(4)
C19 C24 1.383(4)
C19 C20 1.389(4)
C20 C21 1.384(5)
C10 C11 1.511(4)
C10 C12 1.542(4)
C22 C21 1.373(5)
C22 C23 1.386(5)
C22 C25 1.512(5)
C9 C7 1.541(4)
C5 C4 1.373(5)
C24 C23 1.369(5)
C1 C2 1.390(5)
C13 C14 1.363(5)
C13 C18 1.365(4)
C13 C12 1.498(4)
C4 C3 1.379(5)
C7 C8 1.528(4)
C3 C2 1.357(5)
C18 C17 1.375(6)
C14 C15 1.371(8)
C16 C15 1.317(10)
C16 C17 1.388(10)
